data_7030178
loop_
_publ_author_name
'Sharma, Rakesh K.'
'Kedarnath, G.'
'Wadawale, Amey'
'Betty, C. A.'
'Vishwanadh, B.'
'Jain, Vimal K.'

_publ_section_title
;
 Diorganotin(IV) 2-pyridyl selenolates: synthesis, structures and their
 utility as molecular precursors for the preparation of tin selenide
 nanocrystals and thin films.
;
_journal_issue 39
_journal_name_full 'Dalton transactions (Cambridge, England : 2003)'
_journal_page_first 12129
_journal_page_last 12138
_journal_paper_doi 10.1039/c2dt31197f
_journal_volume 41
_journal_year 2012
_chemical_formula_sum 'C18 H26 N2 Se2 Sn'
_chemical_formula_weight 547.02
_chemical_name_systematic
;
?
;
_space_group_IT_number 5
_symmetry_cell_setting monoclinic
_symmetry_space_group_name_Hall 'C 2y'
_symmetry_space_group_name_H-M 'C 1 2 1'
_atom_sites_solution_hydrogens geom
_atom_sites_solution_primary direct
_atom_sites_solution_secondary difmap
_audit_creation_method SHELXL-97
_cell_angle_alpha 90.00
_cell_angle_beta 116.97(3)
_cell_angle_gamma 90.00
_cell_formula_units_Z 2
_cell_length_a 15.500(6)
_cell_length_b 7.312(4)
_cell_length_c 10.354(6)
_cell_measurement_reflns_used 25
_cell_measurement_temperature 298(2)
_cell_measurement_theta_max 11.6
_cell_measurement_theta_min 7.9
_cell_volume 1045.9(10)
_computing_cell_refinement WinAFC
_computing_data_collection WinAFC
_computing_data_reduction CrystalStructure
_computing_molecular_graphics 'Ortep 3 for windows'
_computing_publication_material 'WinGX 1.70.01'
_computing_structure_refinement 'SHELXL-97 (Sheldrick, 1997)'
_computing_structure_solution SIR92
_diffrn_ambient_temperature 298(2)
_diffrn_measured_fraction_theta_full 0.997
_diffrn_measured_fraction_theta_max 0.997
_diffrn_measurement_device_type 'Rigaku AFC7S'
_diffrn_measurement_method \w-2\q
_diffrn_radiation_monochromator graphite
_diffrn_radiation_source 'fine-focus sealed tube'
_diffrn_radiation_type MoK\a
_diffrn_radiation_wavelength 0.71073
_diffrn_reflns_av_R_equivalents 0.0387
_diffrn_reflns_av_sigmaI/netI 0.0763
_diffrn_reflns_limit_h_max 20
_diffrn_reflns_limit_h_min -11
_diffrn_reflns_limit_k_max 9
_diffrn_reflns_limit_k_min 0
_diffrn_reflns_limit_l_max 11
_diffrn_reflns_limit_l_min -13
_diffrn_reflns_number 1571
_diffrn_reflns_theta_full 27.53
_diffrn_reflns_theta_max 27.53
_diffrn_reflns_theta_min 2.77
_diffrn_standards_decay_% -3.84
_diffrn_standards_interval_count 150
_diffrn_standards_number 3
_exptl_absorpt_coefficient_mu 4.703
_exptl_absorpt_correction_T_max 0.6506
_exptl_absorpt_correction_T_min 0.2549
_exptl_absorpt_correction_type psi-scan
_exptl_absorpt_process_details '(North, Phillips & Mathews, 1968)'
_exptl_crystal_colour colorless
_exptl_crystal_density_diffrn 1.737
_exptl_crystal_density_method 'not measured'
_exptl_crystal_description block
_exptl_crystal_F_000 532
_exptl_crystal_size_max 0.40
_exptl_crystal_size_mid 0.30
_exptl_crystal_size_min 0.10
_refine_diff_density_max 0.691
_refine_diff_density_min -1.243
_refine_diff_density_rms 0.149
_refine_ls_abs_structure_details 'Flack H D (1983), Acta Cryst. A39, 876-881'
_refine_ls_abs_structure_Flack 0.70(7)
_refine_ls_extinction_method none
_refine_ls_goodness_of_fit_ref 1.028
_refine_ls_hydrogen_treatment constr
_refine_ls_matrix_type full
_refine_ls_number_parameters 109
_refine_ls_number_reflns 1307
_refine_ls_number_restraints 1
_refine_ls_restrained_S_all 1.027
_refine_ls_R_factor_all 0.0779
_refine_ls_R_factor_gt 0.0377
_refine_ls_shift/su_max 0.000
_refine_ls_shift/su_mean 0.000
_refine_ls_structure_factor_coef Fsqd
_refine_ls_weighting_details 'calc w=1/[\s^2^(Fo^2^)+(0.0167P)^2^+2.7390P] where P=(Fo^2^+2Fc^2^)/3'
_refine_ls_weighting_scheme calc
_refine_ls_wR_factor_gt 0.0745
_refine_ls_wR_factor_ref 0.0886
_reflns_number_gt 974
_reflns_number_total 1307
_reflns_threshold_expression >2sigma(I)
_cod_data_source_file c2dt31197f.txt
_cod_data_source_block Sn(Sepy)2(But)2
_cod_original_sg_symbol_H-M C2
_cod_database_code 7030178

loop_
_symmetry_equiv_pos_as_xyz
'x, y, z'
'-x, y, -z'
'x+1/2, y+1/2, z'
'-x+1/2, y+1/2, -z'

loop_
_atom_site_label
_atom_site_type_symbol
_atom_site_fract_x
_atom_site_fract_y
_atom_site_fract_z
_atom_site_U_iso_or_equiv
_atom_site_adp_type
_atom_site_occupancy
_atom_site_symmetry_multiplicity
_atom_site_calc_flag
_atom_site_refinement_flags
Sn1 Sn 0.5000 0.08876(14) 0.0000 0.0333(2) Uani 1 2 d S
Se1 Se 0.61693(8) -0.1667(3) 0.16446(13) 0.0500(4) Uani 1 1 d .
N1 N 0.6795(7) 0.1900(15) 0.2318(11) 0.047(3) Uani 1 1 d .
C1 C 0.7074(8) 0.016(2) 0.2723(14) 0.044(3) Uani 1 1 d .
C2 C 0.7966(8) -0.024(2) 0.3876(13) 0.056(3) Uani 1 1 d .
H2 H 0.8147 -0.1447 0.4162 0.067 Uiso 1 1 calc R
C7 C 0.5047(9) 0.165(2) -0.2927(11) 0.070(4) Uani 1 1 d .
H7A H 0.5363 0.2094 -0.3476 0.105 Uiso 1 1 calc R
H7B H 0.4419 0.2208 -0.3281 0.105 Uiso 1 1 calc R
H7C H 0.4976 0.0348 -0.3027 0.105 Uiso 1 1 calc R
C4 C 0.8315(10) 0.296(2) 0.4199(15) 0.073(5) Uani 1 1 d .
H4 H 0.8726 0.3923 0.4689 0.088 Uiso 1 1 calc R
C3 C 0.8571(9) 0.118(3) 0.4579(14) 0.072(5) Uani 1 1 d .
H3 H 0.9176 0.0923 0.5340 0.086 Uiso 1 1 calc R
C6 C 0.5649(7) 0.2139(17) -0.1341(11) 0.041(3) Uani 1 1 d .
C9 C 0.6648(7) 0.139(2) -0.0863(14) 0.070(4) Uani 1 1 d .
H9A H 0.6901 0.1832 -0.1497 0.104 Uiso 1 1 calc R
H9B H 0.6624 0.0081 -0.0894 0.104 Uiso 1 1 calc R
H9C H 0.7060 0.1787 0.0110 0.104 Uiso 1 1 calc R
C5 C 0.7405(9) 0.326(2) 0.3037(13) 0.064(3) Uani 1 1 d .
H5 H 0.7213 0.4459 0.2747 0.077 Uiso 1 1 calc R
C8 C 0.5694(10) 0.4171(17) -0.1105(16) 0.067(4) Uani 1 1 d .
H8A H 0.6035 0.4427 -0.0086 0.101 Uiso 1 1 calc R
H8B H 0.5048 0.4653 -0.1487 0.101 Uiso 1 1 calc R
H8C H 0.6026 0.4732 -0.1590 0.101 Uiso 1 1 calc R

loop_
_atom_site_aniso_label
_atom_site_aniso_U_11
_atom_site_aniso_U_22
_atom_site_aniso_U_33
_atom_site_aniso_U_23
_atom_site_aniso_U_13
_atom_site_aniso_U_12
Sn1 0.0323(5) 0.0292(5) 0.0391(6) 0.000 0.0167(4) 0.000
Se1 0.0449(7) 0.0344(7) 0.0590(9) 0.0043(6) 0.0133(6) 0.0057(5)
N1 0.050(6) 0.040(6) 0.046(6) -0.012(5) 0.017(5) -0.001(5)
C1 0.033(6) 0.057(8) 0.039(7) -0.003(6) 0.014(5) 0.010(5)
C2 0.045(6) 0.068(9) 0.048(8) 0.015(7) 0.016(6) 0.008(7)
C7 0.084(9) 0.092(11) 0.045(7) -0.012(7) 0.040(7) -0.029(8)
C4 0.079(10) 0.078(12) 0.058(9) -0.023(9) 0.028(8) -0.029(9)
C3 0.046(6) 0.093(14) 0.066(8) -0.024(11) 0.016(6) -0.011(9)
C6 0.029(5) 0.057(7) 0.037(6) 0.001(5) 0.015(4) -0.008(5)
C9 0.051(6) 0.091(13) 0.089(9) 0.007(8) 0.051(7) 0.008(7)
C5 0.082(8) 0.053(7) 0.064(8) -0.011(8) 0.038(7) -0.019(8)
C8 0.098(10) 0.043(7) 0.083(10) -0.002(7) 0.061(9) -0.017(7)

loop_
_atom_type_symbol
_atom_type_description
_atom_type_scat_dispersion_real
_atom_type_scat_dispersion_imag
_atom_type_scat_source
C C 0.0033 0.0016 'International Tables Vol C Tables 4.2.6.8 and 6.1.1.4'
H H 0.0000 0.0000 'International Tables Vol C Tables 4.2.6.8 and 6.1.1.4'
N N 0.0061 0.0033 'International Tables Vol C Tables 4.2.6.8 and 6.1.1.4'
Se Se -0.0929 2.2259 'International Tables Vol C Tables 4.2.6.8 and 6.1.1.4'
Sn Sn -0.6537 1.4246 'International Tables Vol C Tables 4.2.6.8 and 6.1.1.4'

loop_
_geom_angle_atom_site_label_1
_geom_angle_atom_site_label_2
_geom_angle_atom_site_label_3
_geom_angle
_geom_angle_site_symmetry_1
_geom_angle_site_symmetry_3
C6 Sn1 C6 131.9(6) . 2_655
C6 Sn1 Se1 105.1(3) . 2_655
C6 Sn1 Se1 108.7(3) 2_655 2_655
C6 Sn1 Se1 108.7(3) . .
C6 Sn1 Se1 105.1(3) 2_655 .
Se1 Sn1 Se1 89.14(11) 2_655 .
C1 Se1 Sn1 89.3(4) . .
C5 N1 C1 118.7(11) . .
N1 C1 C2 121.6(12) . .
N1 C1 Se1 115.9(9) . .
C2 C1 Se1 122.5(11) . .
C3 C2 C1 118.0(14) . .
C3 C2 H2 121.0 . .
C1 C2 H2 121.0 . .
C6 C7 H7A 109.5 . .
C6 C7 H7B 109.5 . .
H7A C7 H7B 109.5 . .
C6 C7 H7C 109.5 . .
H7A C7 H7C 109.5 . .
H7B C7 H7C 109.5 . .
C3 C4 C5 116.5(14) . .
C3 C4 H4 121.8 . .
C5 C4 H4 121.8 . .
C2 C3 C4 122.2(14) . .
C2 C3 H3 118.9 . .
C4 C3 H3 118.9 . .
C9 C6 C8 110.0(11) . .
C9 C6 C7 108.0(10) . .
C8 C6 C7 111.6(12) . .
C9 C6 Sn1 109.5(8) . .
C8 C6 Sn1 107.6(8) . .
C7 C6 Sn1 110.2(7) . .
C6 C9 H9A 109.5 . .
C6 C9 H9B 109.5 . .
H9A C9 H9B 109.5 . .
C6 C9 H9C 109.5 . .
H9A C9 H9C 109.5 . .
H9B C9 H9C 109.5 . .
N1 C5 C4 123.0(16) . .
N1 C5 H5 118.5 . .
C4 C5 H5 118.5 . .
C6 C8 H8A 109.5 . .
C6 C8 H8B 109.5 . .
H8A C8 H8B 109.5 . .
C6 C8 H8C 109.5 . .
H8A C8 H8C 109.5 . .
H8B C8 H8C 109.5 . .

loop_
_geom_bond_atom_site_label_1
_geom_bond_atom_site_label_2
_geom_bond_distance
_geom_bond_site_symmetry_2
Sn1 C6 2.246(10) .
Sn1 C6 2.246(10) 2_655
Sn1 Se1 2.622(2) 2_655
Sn1 Se1 2.622(2) .
Se1 C1 1.893(14) .
N1 C5 1.342(16) .
N1 C1 1.344(14) .
C1 C2 1.389(15) .
C2 C3 1.37(2) .
C2 H2 0.9300 .
C7 C6 1.518(14) .
C7 H7A 0.9600 .
C7 H7B 0.9600 .
C7 H7C 0.9600 .
C4 C3 1.37(2) .
C4 C5 1.395(17) .
C4 H4 0.9300 .
C3 H3 0.9300 .
C6 C9 1.499(14) .
C6 C8 1.502(15) .
C9 H9A 0.9600 .
C9 H9B 0.9600 .
C9 H9C 0.9600 .
C5 H5 0.9300 .
C8 H8A 0.9600 .
C8 H8B 0.9600 .
C8 H8C 0.9600 .

loop_
_geom_torsion_atom_site_label_1
_geom_torsion_atom_site_label_2
_geom_torsion_atom_site_label_3
_geom_torsion_atom_site_label_4
_geom_torsion
_geom_torsion_site_symmetry_1
C6 Sn1 Se1 C1 69.0(5) .
C6 Sn1 Se1 C1 -76.2(5) 2_655
Se1 Sn1 Se1 C1 174.7(4) 2_655
C5 N1 C1 C2 1(2) .
C5 N1 C1 Se1 -179.7(8) .
Sn1 Se1 C1 N1 2.0(12) .
Sn1 Se1 C1 C2 -178.9(11) .
N1 C1 C2 C3 -1(2) .
Se1 C1 C2 C3 179.5(10) .
C1 C2 C3 C4 1(2) .
C5 C4 C3 C2 -1(2) .
C6 Sn1 C6 C9 125.5(9) 2_655
Se1 Sn1 C6 C9 -101.1(8) 2_655
Se1 Sn1 C6 C9 -6.8(9) .
C6 Sn1 C6 C8 6.0(8) 2_655
Se1 Sn1 C6 C8 139.4(9) 2_655
Se1 Sn1 C6 C8 -126.3(9) .
C6 Sn1 C6 C7 -115.9(9) 2_655
Se1 Sn1 C6 C7 17.5(9) 2_655
Se1 Sn1 C6 C7 111.8(9) .
C1 N1 C5 C4 -1(2) .
C3 C4 C5 N1 1(2) .
